data_7709163
loop_
_publ_author_name
'Swarbrook, Amelia M.'
'Weekes, Rohan J.'
'Goodwin, Jack W.'
'Hawes, Chris S.'

_publ_section_title
;
 Ligand isomerism fine-tunes structure and stability in zinc complexes of
 fused pyrazolopyridines
;
_journal_name_full 'Dalton Transactions'
_journal_paper_doi 10.1039/D1DT04007C
_journal_year 2022
_chemical_formula_moiety 'C11 H10 N6 O7 Zn'
_chemical_formula_sum 'C11 H10 N6 O7 Zn'
_chemical_formula_weight 403.62
_space_group_crystal_system orthorhombic
_space_group_IT_number 60
_space_group_name_Hall '-P 2n 2ab'
_space_group_name_H-M_alt 'P b c n'
_atom_sites_solution_hydrogens mixed
_atom_sites_solution_primary dual
_audit_creation_date 2021-07-29
_audit_creation_method
;
Olex2 1.3
(compiled 2020.11.12 svn.r5f609507 for OlexSys, GUI svn.r6272)
;
_audit_update_record
;
2021-11-10 deposited with the CCDC.	2021-12-22 downloaded from the CCDC.
;
_cell_angle_alpha 90
_cell_angle_beta 90
_cell_angle_gamma 90
_cell_formula_units_Z 8
_cell_length_a 24.908(3)
_cell_length_b 7.1377(7)
_cell_length_c 16.5359(17)
_cell_measurement_reflns_used 7137
_cell_measurement_temperature 150.0
_cell_measurement_theta_max 27.76
_cell_measurement_theta_min 2.958
_cell_volume 2939.8(5)
_computing_cell_refinement 'SAINT V8.40B (?, 2016)'
_computing_data_reduction 'SAINT V8.40B (?, 2016)'
_computing_molecular_graphics 'Olex2 1.3 (Dolomanov et al., 2009)'
_computing_publication_material 'Olex2 1.3 (Dolomanov et al., 2009)'
_computing_structure_refinement 'XL  (Sheldrick, 2008)'
_computing_structure_solution 'SHELXT 2014/5 (Sheldrick, 2014)'
_diffrn_ambient_temperature 150.0
_diffrn_measured_fraction_theta_full 0.999
_diffrn_measured_fraction_theta_max 0.999
_diffrn_measurement_device_type 'Bruker APEX-II CCD'
_diffrn_measurement_method '\f and \w scans'
_diffrn_radiation_type MoK\a
_diffrn_radiation_wavelength 0.71073
_diffrn_reflns_av_R_equivalents 0.0791
_diffrn_reflns_av_unetI/netI 0.0456
_diffrn_reflns_Laue_measured_fraction_full 0.999
_diffrn_reflns_Laue_measured_fraction_max 0.999
_diffrn_reflns_limit_h_max 31
_diffrn_reflns_limit_h_min -27
_diffrn_reflns_limit_k_max 9
_diffrn_reflns_limit_k_min -9
_diffrn_reflns_limit_l_max 21
_diffrn_reflns_limit_l_min -21
_diffrn_reflns_number 27682
_diffrn_reflns_point_group_measured_fraction_full 0.999
_diffrn_reflns_point_group_measured_fraction_max 0.999
_diffrn_reflns_theta_full 25.242
_diffrn_reflns_theta_max 26.999
_diffrn_reflns_theta_min 2.596
_diffrn_source_current 20.0
_diffrn_source_power 1.0
_diffrn_source_voltage 50.0
_diffrn_standards_number 0
_exptl_absorpt_coefficient_mu 1.725
_exptl_absorpt_correction_T_max 0.7461
_exptl_absorpt_correction_T_min 0.5614
_exptl_absorpt_correction_type multi-scan
_exptl_absorpt_process_details
;
SADABS-2016/2 (Bruker,2016/2) was used for absorption correction.
wR2(int) was 0.0893 before and 0.0683 after correction.
The Ratio of minimum to maximum transmission is 0.7524.
The \l/2 correction factor is Not present.
;
_exptl_crystal_colour colourless
_exptl_crystal_colour_primary colourless
_exptl_crystal_density_diffrn 1.824
_exptl_crystal_description Rod
_exptl_crystal_F_000 1632
_exptl_crystal_size_max 0.35
_exptl_crystal_size_mid 0.08
_exptl_crystal_size_min 0.02
_refine_diff_density_max 0.855
_refine_diff_density_min -0.554
_refine_diff_density_rms 0.090
_refine_ls_extinction_method none
_refine_ls_goodness_of_fit_ref 1.112
_refine_ls_hydrogen_treatment mixed
_refine_ls_matrix_type full
_refine_ls_number_parameters 234
_refine_ls_number_reflns 3202
_refine_ls_number_restraints 2
_refine_ls_restrained_S_all 1.112
_refine_ls_R_factor_all 0.0765
_refine_ls_R_factor_gt 0.0549
_refine_ls_shift/su_max 0.000
_refine_ls_shift/su_mean 0.000
_refine_ls_structure_factor_coef Fsqd
_refine_ls_weighting_details 'w=1/[\s^2^(Fo^2^)+(0.0219P)^2^+10.5062P] where P=(Fo^2^+2Fc^2^)/3'
_refine_ls_weighting_scheme calc
_refine_ls_wR_factor_gt 0.0991
_refine_ls_wR_factor_ref 0.1059
_reflns_Friedel_coverage 0.000
_reflns_number_gt 2525
_reflns_number_total 3202
_reflns_threshold_expression 'I > 2\s(I)'
_cod_data_source_file d1dt04007c2.cif
_cod_data_source_block 4
_cod_database_code 7709163
_shelx_shelxl_version_number 2018/3
_shelx_space_group_comment
;
The symmetry employed for this shelxl refinement is uniquely defined
by the following loop, which should always be used as a source of
symmetry information in preference to the above space-group names.
They are only intended as comments.
;
_shelx_estimated_absorpt_t_max 0.966
_shelx_estimated_absorpt_t_min 0.584
_olex2_refinement_description
;
1. Fixed Uiso
 At 1.2 times of:
  All C(H) groups
2. Restrained distances
 O7-H7B = O7-H7A
 0.95 with sigma of 0.02
3.a Aromatic/amide H refined with riding coordinates:
 C1(H1), C2(H2), C3(H3), C6(H6), C8(H8), C9(H9), C10(H10), C11(H11)
;
_olex2_submission_special_instructions 'No special instructions were received'

loop_
_space_group_symop_operation_xyz
'x, y, z'
'-x+1/2, -y+1/2, z+1/2'
'-x, y, -z+1/2'
'x+1/2, -y+1/2, -z'
'-x, -y, -z'
'x-1/2, y-1/2, -z-1/2'
'x, -y, z-1/2'
'-x-1/2, y-1/2, z'

loop_
_atom_site_label
_atom_site_type_symbol
_atom_site_fract_x
_atom_site_fract_y
_atom_site_fract_z
_atom_site_U_iso_or_equiv
_atom_site_adp_type
_atom_site_occupancy
_atom_site_site_symmetry_order
_atom_site_calc_flag
_atom_site_refinement_flags_posn
_atom_site_refinement_flags_adp
_atom_site_refinement_flags_occupancy
_atom_site_disorder_assembly
_atom_site_disorder_group
Zn1 Zn 0.37670(2) 0.71274(7) 0.22698(3) 0.02049(13) Uani 1 1 d . . . . .
O1 O 0.43885(13) 0.8679(5) 0.1834(2) 0.0446(9) Uani 1 1 d . . . . .
O2 O 0.50584(12) 0.8433(4) 0.10167(19) 0.0352(8) Uani 1 1 d . . . . .
O3 O 0.46328(15) 0.5972(5) 0.1399(2) 0.0487(10) Uani 1 1 d . . . . .
O4 O 0.35427(11) 0.5094(4) 0.14228(17) 0.0277(7) Uani 1 1 d . . . . .
O5 O 0.29001(12) 0.5038(5) 0.23014(19) 0.0369(8) Uani 1 1 d . . . . .
O6 O 0.28625(13) 0.3265(5) 0.1238(2) 0.0464(9) Uani 1 1 d . . . . .
O7 O 0.32429(11) 0.9033(4) 0.18007(17) 0.0259(7) Uani 1 1 d D . . . .
H7A H 0.3265(16) 0.917(6) 0.1238(12) 0.026(12) Uiso 1 1 d D . . . .
H7B H 0.2877(9) 0.878(7) 0.186(3) 0.044(15) Uiso 1 1 d D . . . .
N1 N 0.40815(12) 0.5091(5) 0.30577(19) 0.0199(7) Uani 1 1 d . . . . .
N2 N 0.37838(12) 0.7137(5) 0.40411(18) 0.0217(7) Uani 1 1 d . . . . .
N3 N 0.36129(12) 0.8224(5) 0.34264(18) 0.0195(7) Uani 1 1 d . . . . .
N4 N 0.32267(14) 1.0835(5) 0.5165(2) 0.0269(8) Uani 1 1 d . . . . .
N5 N 0.47020(13) 0.7706(5) 0.1407(2) 0.0285(8) Uani 1 1 d . . . . .
N6 N 0.30914(14) 0.4438(5) 0.1651(2) 0.0287(8) Uani 1 1 d . . . . .
C1 C 0.29995(17) 1.2299(6) 0.4831(3) 0.0279(9) Uani 1 1 d . . . . .
H1 H 0.285644 1.323250 0.517860 0.034 Uiso 1 1 calc R U . . .
C2 C 0.29524(16) 1.2587(6) 0.3977(2) 0.0247(9) Uani 1 1 d . . . . .
H2 H 0.278338 1.369094 0.378082 0.030 Uiso 1 1 calc R U . . .
C3 C 0.31448(15) 1.1312(6) 0.3443(2) 0.0221(9) Uani 1 1 d . . . . .
H3 H 0.311705 1.148285 0.287448 0.026 Uiso 1 1 calc R U . . .
C4 C 0.33889(14) 0.9716(5) 0.3786(2) 0.0171(8) Uani 1 1 d . . . . .
C5 C 0.34214(15) 0.9537(6) 0.4639(2) 0.0197(8) Uani 1 1 d . . . . .
C6 C 0.36769(16) 0.7840(6) 0.4777(2) 0.0250(9) Uani 1 1 d . . . . .
H6 H 0.375900 0.729049 0.528533 0.030 Uiso 1 1 calc R U . . .
C7 C 0.40529(14) 0.5424(6) 0.3844(2) 0.0195(8) Uani 1 1 d . . . . .
C8 C 0.42533(16) 0.4260(6) 0.4439(2) 0.0252(9) Uani 1 1 d . . . . .
H8 H 0.422387 0.456949 0.499581 0.030 Uiso 1 1 calc R U . . .
C9 C 0.44985(17) 0.2624(6) 0.4187(3) 0.0287(10) Uani 1 1 d . . . . .
H9 H 0.464527 0.177667 0.457058 0.034 Uiso 1 1 calc R U . . .
C10 C 0.45273(16) 0.2237(6) 0.3367(3) 0.0278(9) Uani 1 1 d . . . . .
H10 H 0.469000 0.111175 0.318243 0.033 Uiso 1 1 calc R U . . .
C11 C 0.43195(16) 0.3490(6) 0.2829(3) 0.0254(9) Uani 1 1 d . . . . .
H11 H 0.434417 0.321654 0.226802 0.031 Uiso 1 1 calc R U . . .

loop_
_atom_site_aniso_label
_atom_site_aniso_U_11
_atom_site_aniso_U_22
_atom_site_aniso_U_33
_atom_site_aniso_U_23
_atom_site_aniso_U_13
_atom_site_aniso_U_12
Zn1 0.0212(2) 0.0261(2) 0.0142(2) 0.0020(2) 0.00034(19) 0.0021(2)
O1 0.0397(19) 0.0362(19) 0.058(2) -0.0016(18) 0.0246(17) 0.0040(15)
O2 0.0319(17) 0.0340(18) 0.0396(19) -0.0039(15) 0.0174(14) -0.0110(14)
O3 0.060(2) 0.034(2) 0.051(2) 0.0013(17) 0.0164(18) -0.0142(18)
O4 0.0235(14) 0.0385(18) 0.0211(15) -0.0010(13) -0.0009(12) -0.0016(13)
O5 0.0386(17) 0.047(2) 0.0247(16) 0.0098(16) 0.0109(14) 0.0079(15)
O6 0.0363(19) 0.044(2) 0.059(2) -0.0122(18) -0.0068(17) -0.0088(16)
O7 0.0266(16) 0.0367(18) 0.0145(15) 0.0016(13) -0.0003(12) 0.0049(13)
N1 0.0216(16) 0.0209(18) 0.0171(16) 0.0042(14) 0.0005(13) 0.0022(14)
N2 0.0211(15) 0.0267(17) 0.0174(16) 0.0036(15) -0.0018(13) 0.0026(15)
N3 0.0231(16) 0.0225(19) 0.0129(16) 0.0039(14) 0.0007(12) 0.0015(13)
N4 0.037(2) 0.030(2) 0.0138(16) -0.0058(15) 0.0025(14) 0.0020(16)
N5 0.0230(18) 0.037(2) 0.0252(19) -0.0001(17) -0.0030(15) -0.0052(16)
N6 0.0277(19) 0.028(2) 0.030(2) 0.0059(17) -0.0043(16) 0.0028(16)
C1 0.035(2) 0.027(2) 0.022(2) -0.0033(18) 0.0022(18) 0.0016(19)
C2 0.025(2) 0.027(2) 0.023(2) 0.0020(18) -0.0012(16) 0.0023(17)
C3 0.0189(19) 0.027(2) 0.020(2) 0.0042(18) 0.0012(16) 0.0005(17)
C4 0.0156(17) 0.018(2) 0.0175(19) -0.0009(16) 0.0018(14) -0.0038(15)
C5 0.0210(19) 0.024(2) 0.0144(19) 0.0008(16) 0.0000(15) -0.0019(16)
C6 0.030(2) 0.032(2) 0.0136(18) 0.0012(18) -0.0013(16) 0.0014(19)
C7 0.0165(18) 0.024(2) 0.0177(19) 0.0039(17) 0.0005(15) -0.0018(16)
C8 0.029(2) 0.029(2) 0.017(2) 0.0049(18) -0.0034(16) -0.0012(18)
C9 0.031(2) 0.026(2) 0.030(2) 0.0078(19) -0.0045(19) 0.0024(18)
C10 0.028(2) 0.023(2) 0.033(2) 0.004(2) 0.0037(18) 0.0038(18)
C11 0.027(2) 0.026(2) 0.023(2) -0.0018(18) 0.0029(17) -0.0005(17)

loop_
_atom_type_symbol
_atom_type_description
_atom_type_scat_dispersion_real
_atom_type_scat_dispersion_imag
_atom_type_scat_source
C C 0.0033 0.0016 'International Tables Vol C Tables 4.2.6.8 and 6.1.1.4'
H H 0.0000 0.0000 'International Tables Vol C Tables 4.2.6.8 and 6.1.1.4'
N N 0.0061 0.0033 'International Tables Vol C Tables 4.2.6.8 and 6.1.1.4'
O O 0.0106 0.0060 'International Tables Vol C Tables 4.2.6.8 and 6.1.1.4'
Zn Zn 0.2839 1.4301 'International Tables Vol C Tables 4.2.6.8 and 6.1.1.4'

loop_
_geom_angle_atom_site_label_1
_geom_angle_atom_site_label_2
_geom_angle_atom_site_label_3
_geom_angle
_geom_angle_site_symmetry_1
_geom_angle_site_symmetry_3
_geom_angle_publ_flag
O1 Zn1 O4 110.11(13) . . ?
O1 Zn1 O7 89.39(13) . . ?
O1 Zn1 N1 108.17(13) . . ?
O1 Zn1 N3 104.96(13) . . ?
O4 Zn1 N1 91.99(12) . . ?
O4 Zn1 N3 144.93(12) . . ?
O7 Zn1 O4 92.13(12) . . ?
O7 Zn1 N1 159.27(12) . . ?
O7 Zn1 N3 88.90(12) . . ?
N3 Zn1 N1 76.22(12) . . ?
N5 O1 Zn1 111.7(3) . . ?
N6 O4 Zn1 107.0(2) . . ?
Zn1 O7 H7A 114(3) . . ?
Zn1 O7 H7B 117(3) . . ?
H7A O7 H7B 100(4) . . ?
C7 N1 Zn1 117.7(3) . . ?
C7 N1 C11 117.0(3) . . ?
C11 N1 Zn1 125.4(3) . . ?
N3 N2 C7 117.9(3) . . ?
C6 N2 N3 113.9(3) . . ?
C6 N2 C7 128.2(3) . . ?
N2 N3 Zn1 114.5(2) . . ?
C4 N3 Zn1 140.8(3) . . ?
C4 N3 N2 104.7(3) . . ?
C1 N4 C5 115.3(4) . . ?
O2 N5 O1 121.0(4) . . ?
O2 N5 O3 121.2(4) . . ?
O3 N5 O1 117.8(4) . . ?
O5 N6 O4 117.7(4) . . ?
O6 N6 O4 119.9(4) . . ?
O6 N6 O5 122.5(4) . . ?
N4 C1 H1 117.8 . . ?
N4 C1 C2 124.5(4) . . ?
C2 C1 H1 117.8 . . ?
C1 C2 H2 119.4 . . ?
C3 C2 C1 121.1(4) . . ?
C3 C2 H2 119.4 . . ?
C2 C3 H3 122.2 . . ?
C2 C3 C4 115.7(4) . . ?
C4 C3 H3 122.2 . . ?
N3 C4 C3 130.0(4) . . ?
N3 C4 C5 110.2(3) . . ?
C3 C4 C5 119.8(4) . . ?
N4 C5 C4 123.6(4) . . ?
N4 C5 C6 130.8(4) . . ?
C6 C5 C4 105.5(3) . . ?
N2 C6 C5 105.6(3) . . ?
N2 C6 H6 127.2 . . ?
C5 C6 H6 127.2 . . ?
N1 C7 N2 113.7(3) . . ?
N1 C7 C8 124.9(4) . . ?
C8 C7 N2 121.3(3) . . ?
C7 C8 H8 121.5 . . ?
C7 C8 C9 116.9(4) . . ?
C9 C8 H8 121.5 . . ?
C8 C9 H9 120.4 . . ?
C8 C9 C10 119.1(4) . . ?
C10 C9 H9 120.4 . . ?
C9 C10 H10 120.4 . . ?
C11 C10 C9 119.2(4) . . ?
C11 C10 H10 120.4 . . ?
N1 C11 C10 122.8(4) . . ?
N1 C11 H11 118.6 . . ?
C10 C11 H11 118.6 . . ?

loop_
_geom_bond_atom_site_label_1
_geom_bond_atom_site_label_2
_geom_bond_distance
_geom_bond_site_symmetry_2
_geom_bond_publ_flag
Zn1 O1 2.035(3) . ?
Zn1 O4 2.093(3) . ?
Zn1 O7 2.038(3) . ?
Zn1 N1 2.103(3) . ?
Zn1 N3 2.102(3) . ?
O1 N5 1.261(5) . ?
O2 N5 1.215(4) . ?
O3 N5 1.250(5) . ?
O4 N6 1.274(4) . ?
O5 N6 1.252(5) . ?
O6 N6 1.221(5) . ?
O7 H7A 0.937(19) . ?
O7 H7B 0.934(19) . ?
N1 C7 1.323(5) . ?
N1 C11 1.342(5) . ?
N2 N3 1.348(4) . ?
N2 C6 1.343(5) . ?
N2 C7 1.432(5) . ?
N3 C4 1.341(5) . ?
N4 C1 1.311(6) . ?
N4 C5 1.359(5) . ?
C1 H1 0.9500 . ?
C1 C2 1.432(6) . ?
C2 H2 0.9500 . ?
C2 C3 1.355(6) . ?
C3 H3 0.9500 . ?
C3 C4 1.410(5) . ?
C4 C5 1.420(5) . ?
C5 C6 1.387(6) . ?
C6 H6 0.9500 . ?
C7 C8 1.381(5) . ?
C8 H8 0.9500 . ?
C8 C9 1.382(6) . ?
C9 H9 0.9500 . ?
C9 C10 1.385(6) . ?
C10 H10 0.9500 . ?
C10 C11 1.364(6) . ?
C11 H11 0.9500 . ?

loop_
_geom_hbond_atom_site_label_D
_geom_hbond_atom_site_label_H
_geom_hbond_atom_site_label_A
_geom_hbond_distance_DH
_geom_hbond_distance_HA
_geom_hbond_distance_DA
_geom_hbond_angle_DHA
_geom_hbond_site_symmetry_A
_geom_hbond_publ_flag
O7 H7A N4 0.937(19) 1.78(2) 2.707(4) 171(4) 7_575 yes
O7 H7B O5 0.934(19) 2.26(3) 3.050(4) 142(4) 8_665 yes
O7 H7B O6 0.934(19) 2.14(3) 2.957(4) 146(4) 8_665 yes
C10 H10 O2 0.95 2.41 3.078(5) 127.2 3_645 yes

loop_
_geom_torsion_atom_site_label_1
_geom_torsion_atom_site_label_2
_geom_torsion_atom_site_label_3
_geom_torsion_atom_site_label_4
_geom_torsion
_geom_torsion_site_symmetry_1
_geom_torsion_site_symmetry_2
_geom_torsion_site_symmetry_3
_geom_torsion_site_symmetry_4
_geom_torsion_publ_flag
Zn1 O1 N5 O2 171.0(3) . . . . ?
Zn1 O1 N5 O3 -8.9(5) . . . . ?
Zn1 O4 N6 O5 -2.8(4) . . . . ?
Zn1 O4 N6 O6 177.3(3) . . . . ?
Zn1 N1 C7 N2 2.5(4) . . . . ?
Zn1 N1 C7 C8 -178.1(3) . . . . ?
Zn1 N1 C11 C10 178.5(3) . . . . ?
Zn1 N3 C4 C3 -0.5(7) . . . . ?
Zn1 N3 C4 C5 179.5(3) . . . . ?
N1 C7 C8 C9 -0.4(6) . . . . ?
N2 N3 C4 C3 179.8(4) . . . . ?
N2 N3 C4 C5 -0.2(4) . . . . ?
N2 C7 C8 C9 179.0(3) . . . . ?
N3 N2 C6 C5 -0.8(4) . . . . ?
N3 N2 C7 N1 -2.4(5) . . . . ?
N3 N2 C7 C8 178.2(3) . . . . ?
N3 C4 C5 N4 -179.9(4) . . . . ?
N3 C4 C5 C6 -0.3(4) . . . . ?
N4 C1 C2 C3 0.3(7) . . . . ?
N4 C5 C6 N2 -179.8(4) . . . . ?
C1 N4 C5 C4 0.2(6) . . . . ?
C1 N4 C5 C6 -179.3(4) . . . . ?
C1 C2 C3 C4 0.1(6) . . . . ?
C2 C3 C4 N3 179.8(4) . . . . ?
C2 C3 C4 C5 -0.3(5) . . . . ?
C3 C4 C5 N4 0.1(6) . . . . ?
C3 C4 C5 C6 179.8(3) . . . . ?
C4 C5 C6 N2 0.6(4) . . . . ?
C5 N4 C1 C2 -0.4(6) . . . . ?
C6 N2 N3 Zn1 -179.2(3) . . . . ?
C6 N2 N3 C4 0.7(4) . . . . ?
C6 N2 C7 N1 178.0(4) . . . . ?
C6 N2 C7 C8 -1.4(6) . . . . ?
C7 N1 C11 C10 -0.2(6) . . . . ?
C7 N2 N3 Zn1 1.2(4) . . . . ?
C7 N2 N3 C4 -179.0(3) . . . . ?
C7 N2 C6 C5 178.8(3) . . . . ?
C7 C8 C9 C10 -0.4(6) . . . . ?
C8 C9 C10 C11 0.8(6) . . . . ?
C9 C10 C11 N1 -0.6(6) . . . . ?
C11 N1 C7 N2 -178.7(3) . . . . ?
C11 N1 C7 C8 0.7(6) . . . . ?
